data_4089657
loop_
_publ_author_name
'Chaplin, Adrian B.'

_publ_section_title
;
 Rhodium(I) Complexes of the Conformationally Rigid IBioxMe4 Ligand:
 Preparation of Mono-, Bis-, and Tris-ligated NHC Complexes
;
_journal_issue 12
_journal_name_full Organometallics
_journal_page_first 3069
_journal_paper_doi 10.1021/om500332n
_journal_volume 33
_journal_year 2014
_chemical_formula_moiety 'C30 H46 Cl N4 O4 Rh, 0.5(C6 H6)'
_chemical_formula_sum 'C33 H49 Cl N4 O4 Rh'
_chemical_formula_weight 704.12
_chemical_melting_point ?
_space_group_crystal_system triclinic
_space_group_IT_number 2
_space_group_name_Hall '-P 1'
_space_group_name_H-M_alt 'P -1'
_atom_sites_solution_hydrogens geom
_atom_sites_solution_primary direct
_atom_sites_solution_secondary difmap
_audit_creation_date 2013-10-23
_audit_creation_method
;
  Olex2 1.2
  (compiled 2013.04.11 svn.r2669, GUI svn.r4456)
;
_cell_angle_alpha 70.9975(15)
_cell_angle_beta 79.9080(14)
_cell_angle_gamma 84.7055(13)
_cell_formula_units_Z 4
_cell_length_a 10.60751(16)
_cell_length_b 16.4200(3)
_cell_length_c 20.2981(4)
_cell_measurement_reflns_used 33629
_cell_measurement_temperature 150(2)
_cell_measurement_theta_max 31.8989
_cell_measurement_theta_min 2.8281
_cell_volume 3288.69(11)
_computing_cell_refinement
;
CrysAlisPro, Agilent Technologies,
Version 1.171.36.21 (release 14-08-2012 CrysAlis171 .NET)
(compiled Sep 14 2012,17:21:16)
;
_computing_data_collection
;
CrysAlisPro, Agilent Technologies,
Version 1.171.36.21 (release 14-08-2012 CrysAlis171 .NET)
(compiled Sep 14 2012,17:21:16)
;
_computing_data_reduction
;
CrysAlisPro, Agilent Technologies,
Version 1.171.36.21 (release 14-08-2012 CrysAlis171 .NET)
(compiled Sep 14 2012,17:21:16)
;
_computing_molecular_graphics
;
Ortep-3 for Windows: L. J. Farrugia, J. Appl. Cryst (1997), 30, 565.
;
_computing_publication_material
;
O. V. Dolomanov, L. J. Bourhis, R. J. Gildea, J. A. K. Howard and H. Puschmann,
OLEX2: a complete structure solution, refinement and analysis program.
J. Appl. Cryst. (2009). 42, 339-341.
;
_computing_structure_refinement
;
SHELX, G.M. Sheldrick, Acta Cryst.
(2008). A64, 112-122
;
_computing_structure_solution
;
SHELX, G.M. Sheldrick, Acta Cryst.
(2008). A64, 112-122
;
_diffrn_ambient_temperature 150(2)
_diffrn_detector_area_resol_mean 10.2833
_diffrn_measured_fraction_theta_full 0.999
_diffrn_measured_fraction_theta_max 0.999
_diffrn_measurement_details
;
#__ type_ start__ end____ width___ exp.time_
  1 omega  -54.00   46.00   1.0000   26.0000
omega____ theta____ kappa____ phi______ frames
    -       17.4718  -57.0000 -120.0000 100

#__ type_ start__ end____ width___ exp.time_
  2 omega   -8.00   58.00   1.0000   26.0000
omega____ theta____ kappa____ phi______ frames
    -       17.4718   57.0000  120.0000 66

#__ type_ start__ end____ width___ exp.time_
  3 omega    8.00   93.00   1.0000   26.0000
omega____ theta____ kappa____ phi______ frames
    -       17.4718   38.0000   30.0000 85

#__ type_ start__ end____ width___ exp.time_
  4 omega   44.00   95.00   1.0000   26.0000
omega____ theta____ kappa____ phi______ frames
    -       17.4718   77.0000  120.0000 51

#__ type_ start__ end____ width___ exp.time_
  5 omega  -15.00   15.00   1.0000   26.0000
omega____ theta____ kappa____ phi______ frames
    -      -18.4093  -99.0000 -180.0000 30

#__ type_ start__ end____ width___ exp.time_
  6 omega -107.00  -58.00   1.0000   26.0000
omega____ theta____ kappa____ phi______ frames
    -      -18.4093 -178.0000   60.0000 49

#__ type_ start__ end____ width___ exp.time_
  7 omega  -63.00  -36.00   1.0000   26.0000
omega____ theta____ kappa____ phi______ frames
    -      -18.4093   19.0000   60.0000 27

#__ type_ start__ end____ width___ exp.time_
  8 omega  -22.00    4.00   1.0000   26.0000
omega____ theta____ kappa____ phi______ frames
    -      -18.4093  -99.0000  -30.0000 26

#__ type_ start__ end____ width___ exp.time_
  9 omega  -12.00   91.00   1.0000   26.0000
omega____ theta____ kappa____ phi______ frames
    -       17.4718   57.0000  -90.0000 103

#__ type_ start__ end____ width___ exp.time_
 10 omega  -58.00   44.00   1.0000   26.0000
omega____ theta____ kappa____ phi______ frames
    -       17.4718  -38.0000  120.0000 102

#__ type_ start__ end____ width___ exp.time_
 11 omega  -25.00   33.00   1.0000   26.0000
omega____ theta____ kappa____ phi______ frames
    -       17.4718  -99.0000    0.0000 58
;
_diffrn_measurement_device_type 'Oxford Diffraction: Xcalibur, Ruby, Gemini'
_diffrn_measurement_method '\w scans'
_diffrn_orient_matrix_UB_11 -0.0362556000
_diffrn_orient_matrix_UB_12 0.0395649000
_diffrn_orient_matrix_UB_13 -0.0068016000
_diffrn_orient_matrix_UB_21 0.0134579000
_diffrn_orient_matrix_UB_22 0.0058127000
_diffrn_orient_matrix_UB_23 -0.0366906000
_diffrn_orient_matrix_UB_31 -0.0558924000
_diffrn_orient_matrix_UB_32 -0.0221614000
_diffrn_orient_matrix_UB_33 0.0025920000
_diffrn_radiation_monochromator graphite
_diffrn_radiation_type 'Mo K\a'
_diffrn_radiation_wavelength 0.7107
_diffrn_reflns_av_R_equivalents 0.0323
_diffrn_reflns_av_unetI/netI 0.0330
_diffrn_reflns_Laue_measured_fraction_full 0.999
_diffrn_reflns_Laue_measured_fraction_max 0.999
_diffrn_reflns_limit_h_max 14
_diffrn_reflns_limit_h_min -14
_diffrn_reflns_limit_k_max 22
_diffrn_reflns_limit_k_min -22
_diffrn_reflns_limit_l_max 28
_diffrn_reflns_limit_l_min -28
_diffrn_reflns_number 65055
_diffrn_reflns_point_group_measured_fraction_full 0.999
_diffrn_reflns_point_group_measured_fraction_max 0.999
_diffrn_reflns_theta_full 29.575
_diffrn_reflns_theta_max 29.575
_diffrn_reflns_theta_min 3.007
_diffrn_source 'Enhance (Mo) X-ray Source'
_exptl_absorpt_coefficient_mu 0.643
_exptl_absorpt_correction_T_max 1.00000
_exptl_absorpt_correction_T_min 0.96500
_exptl_absorpt_correction_type multi-scan
_exptl_absorpt_process_details
;
CrysAlisPro, Agilent Technologies,
Version 1.171.36.21 (release 14-08-2012 CrysAlis171 .NET)
(compiled Sep 14 2012,17:21:16)
Empirical absorption correction using spherical harmonics,
 implemented in SCALE3 ABSPACK scaling algorithm.
;
_exptl_crystal_colour yellow
_exptl_crystal_colour_primary yellow
_exptl_crystal_density_diffrn 1.422
_exptl_crystal_density_meas ?
_exptl_crystal_description plate
_exptl_crystal_F_000 1476
_exptl_crystal_recrystallization_method 'Crystals grown from Benzene-Heptane at 293 K'
_exptl_crystal_size_max 0.3500
_exptl_crystal_size_mid 0.2800
_exptl_crystal_size_min 0.0600
_refine_diff_density_max 1.010
_refine_diff_density_min -0.757
_refine_diff_density_rms 0.074
_refine_ls_extinction_method none
_refine_ls_goodness_of_fit_ref 1.037
_refine_ls_hydrogen_treatment constr
_refine_ls_matrix_type full
_refine_ls_number_parameters 828
_refine_ls_number_reflns 18427
_refine_ls_number_restraints 157
_refine_ls_restrained_S_all 1.040
_refine_ls_R_factor_all 0.0419
_refine_ls_R_factor_gt 0.0335
_refine_ls_shift/su_max 0.001
_refine_ls_shift/su_mean 0.000
_refine_ls_structure_factor_coef Fsqd
_refine_ls_weighting_details 'w=1/[\s^2^(Fo^2^)+(0.0350P)^2^+2.3834P] where P=(Fo^2^+2Fc^2^)/3'
_refine_ls_weighting_scheme calc
_refine_ls_wR_factor_gt 0.0781
_refine_ls_wR_factor_ref 0.0826
_reflns_Friedel_coverage 0.000
_reflns_number_gt 15882
_reflns_number_total 18427
_reflns_threshold_expression 'I > 2\s(I)'
_cod_data_source_file om500332n_si_002.cif
_cod_data_source_block 2
_cod_depositor_comments
;
The following automatic conversions were performed:

data item '_chemical_melting_point' value 'not measured' was changed
to '?' -- the value is undefined or not given.

data item '_exptl_crystal_density_meas' value 'not measured' was
changed to '?' -- the value is perceived as not measured.

Automatic conversion script
Id: cif_fix_values 6909 2019-04-08 15:41:33Z antanas 
;
_cod_original_cell_volume 3288.69(10)
_cod_database_code 4089657
_shelxl_version_number 2013-4
_shelx_space_group_comment
;
The symmetry employed for this shelxl refinement is uniquely defined
by the following loop, which should always be used as a source of
symmetry information in preference to the above space-group names.
They are only intended as comments.
;
_olex2_refinement_description
;
1. Fixed Uiso
 At 1.2 times of:
  All C(H) groups, All C(H,H) groups, All C(H,H,H,H) groups
 At 1.5 times of:
  All C(H,H,H) groups
2. Restrained distances
 C7B-C8B \\sim C8A-C7A
 with sigma of 0.01
 C7B-C6B \\sim C7A-C6A \\sim C8A-C9A \\sim C8B-C9B
 with sigma of 0.01
 C6A-C5A \\sim C6B-C5A \\sim C9B-C10A \\sim C9A-C10A
 with sigma of 0.01
3. Uiso/Uaniso restraints and constraints
C6A \\sim C6B \\sim C7B \\sim C7A \\sim C8A \\sim C8B \\sim C9A \\sim C9B:
within 1.7A with sigma of 0.01 and sigma for terminal atoms of 0.02
Uanis(C7B) \\sim Ueq, Uanis(C7A) \\sim Ueq, Uanis(C8A) \\sim Ueq, Uanis(C8B)
\\sim Ueq: with sigma of 0.01 and sigma for terminal atoms of 0.02
Uanis(C6A) \\sim Ueq, Uanis(C6B) \\sim Ueq, Uanis(C9A) \\sim Ueq, Uanis(C9B)
\\sim Ueq: with sigma of 0.001 and sigma for terminal atoms of 0.002
4. Others
 Sof(H5AC)=Sof(H5AD)=Sof(C6B)=Sof(H6BA)=Sof(H6BB)=Sof(C7B)=Sof(H7BA)=Sof(H7BB)=
 Sof(C8B)=Sof(H8BA)=Sof(H8BB)=Sof(C9B)=Sof(H9BA)=Sof(H9BB)=Sof(H10C)=Sof(H10D)=
 1-FVAR(1)
 Sof(H5AA)=Sof(H5AB)=Sof(C6A)=Sof(H6AA)=Sof(H6AB)=Sof(C7A)=Sof(H7AA)=Sof(H7AB)=
 Sof(C8A)=Sof(H8AA)=Sof(H8AB)=Sof(C9A)=Sof(H9AA)=Sof(H9AB)=Sof(H10A)=Sof(H10B)=
 FVAR(1)
5.a Ternary CH refined with riding coordinates:
 C3(H3), C4(H4), C3A(H3A), C4A(H4A)
5.b Secondary CH2 refined with riding coordinates:
 C1O(H1OA,H1OB), C5(H5A,H5B), C6(H6A,H6B), C7(H7A,H7B), C8(H8A,H8B), C10(H10E,
 H10F), C17(H17C,H17D), C20(H20C,H20D), C32(H32C,H32D), C35(H35C,H35D),
 C5A(H5AA,H5AB), C5A(H5AC,H5AD), C6A(H6AA,H6AB), C6B(H6BA,H6BB), C7A(H7AA,H7AB),
  C7B(H7BA,H7BB), C8A(H8AA,H8AB), C8B(H8BA,H8BB), C9A(H9AA,H9AB), C9B(H9BA,
 H9BB), C10A(H10A,H10B), C10A(H10C,H10D), C17A(H17A,H17B), C20A(H20A,H20B),
 C32A(H32A,H32B), C35A(H35A,H35B)
5.c Aromatic/amide H refined with riding coordinates:
 C800(H800), C801(H801), C802(H802), C803(H803), C804(H804), C805(H805)
5.d Idealised Me refined as rotating group:
 C22(H22D,H22E,H22F), C23(H23D,H23E,H23F), C24(H24D,H24E,H24F), C25(H25D,H25E,
 H25F), C37(H37D,H37E,H37F), C38(H38D,H38E,H38F), C39(H39D,H39E,H39F), C40(H40D,
 H40E,H40F), C22A(H22A,H22B,H22C), C23A(H23A,H23B,H23C), C24A(H24A,H24B,H24C),
 C25A(H25A,H25B,H25C), C37A(H37A,H37B,H37C), C38A(H38A,H38B,H38C), C39A(H39A,
 H39B,H39C), C40A(H40A,H40B,H40C)
;

loop_
_space_group_symop_operation_xyz
'x, y, z'
'-x, -y, -z'

loop_
_atom_site_label
_atom_site_type_symbol
_atom_site_fract_x
_atom_site_fract_y
_atom_site_fract_z
_atom_site_U_iso_or_equiv
_atom_site_adp_type
_atom_site_occupancy
_atom_site_site_symmetry_order
_atom_site_calc_flag
_atom_site_refinement_flags_posn
_atom_site_refinement_flags_adp
_atom_site_refinement_flags_occupancy
_atom_site_disorder_assembly
_atom_site_disorder_group
Rh1 Rh 0.05443(2) 0.26955(2) 0.33847(2) 0.01515(4) Uani 1 1 d . . . . .
Cl2 Cl 0.12034(5) 0.36575(3) 0.39369(3) 0.02670(10) Uani 1 1 d . . . . .
O18 O -0.17867(18) 0.57936(10) 0.26665(10) 0.0421(4) Uani 1 1 d . . . . .
O21 O 0.10890(18) 0.58994(10) 0.15742(9) 0.0420(4) Uani 1 1 d . . . . .
O33 O 0.38257(14) 0.04912(10) 0.48889(8) 0.0324(4) Uani 1 1 d . . . . .
O36 O 0.09640(14) 0.04590(10) 0.59519(7) 0.0309(3) Uani 1 1 d . . . . .
N12 N -0.10110(17) 0.44031(11) 0.28269(9) 0.0254(4) Uani 1 1 d . . . . .
N15 N 0.07697(17) 0.44633(10) 0.21642(9) 0.0244(3) Uani 1 1 d . . . . .
N27 N 0.24307(15) 0.13634(10) 0.41872(8) 0.0186(3) Uani 1 1 d . . . . .
N30 N 0.06458(15) 0.13361(10) 0.48473(8) 0.0185(3) Uani 1 1 d . . . . .
C1O C 0.0633(2) 0.15330(15) 0.16282(11) 0.0301(5) Uani 1 1 d . . . . .
H1OA H 0.0980 0.1776 0.1121 0.036 Uiso 1 1 calc R U . . .
H1OB H 0.1152 0.1003 0.1824 0.036 Uiso 1 1 calc R U . . .
C3 C 0.06168(18) 0.18348(12) 0.27906(10) 0.0192(3) Uani 1 1 d . . . . .
H3 H 0.1169 0.1308 0.2968 0.023 Uiso 1 1 calc R U . . .
C4 C -0.05892(18) 0.18042(12) 0.32201(10) 0.0193(4) Uani 1 1 d . . . . .
H4 H -0.0670 0.1260 0.3629 0.023 Uiso 1 1 calc R U . . .
C5 C -0.18081(19) 0.20505(14) 0.29163(12) 0.0272(4) Uani 1 1 d . . . . .
H5A H -0.1649 0.2509 0.2455 0.033 Uiso 1 1 calc R U . . .
H5B H -0.2450 0.2278 0.3236 0.033 Uiso 1 1 calc R U . . .
C6 C -0.2328(2) 0.12524(15) 0.28194(14) 0.0329(5) Uani 1 1 d . . . . .
H6A H -0.2656 0.0855 0.3291 0.039 Uiso 1 1 calc R U . . .
H6B H -0.3062 0.1444 0.2557 0.039 Uiso 1 1 calc R U . . .
C7 C -0.1349(2) 0.07507(14) 0.24296(12) 0.0302(5) Uani 1 1 d . . . . .
H7A H -0.0657 0.0510 0.2716 0.036 Uiso 1 1 calc R U . . .
H7B H -0.1778 0.0260 0.2393 0.036 Uiso 1 1 calc R U . . .
C8 C -0.0746(2) 0.12800(15) 0.16916(12) 0.0330(5) Uani 1 1 d . . . . .
H8A H -0.1282 0.1813 0.1534 0.040 Uiso 1 1 calc R U . . .
H8B H -0.0764 0.0946 0.1366 0.040 Uiso 1 1 calc R U . . .
C10 C 0.0818(2) 0.21857(13) 0.19973(10) 0.0234(4) Uani 1 1 d . . . . .
H10E H 0.1698 0.2399 0.1832 0.028 Uiso 1 1 calc R U . . .
H10F H 0.0214 0.2684 0.1852 0.028 Uiso 1 1 calc R U . . .
C11 C -0.00049(19) 0.38714(12) 0.26772(10) 0.0208(4) Uani 1 1 d . . . . .
C13 C -0.0823(2) 0.52689(13) 0.24688(12) 0.0326(5) Uani 1 1 d . . . . .
C14 C 0.0286(2) 0.53079(13) 0.20462(12) 0.0326(5) Uani 1 1 d . . . . .
C16 C -0.2299(2) 0.43195(14) 0.32693(12) 0.0301(5) Uani 1 1 d . . . . .
C17 C -0.2443(3) 0.52360(15) 0.33311(13) 0.0386(5) Uani 1 1 d . . . . .
H17C H -0.3359 0.5417 0.3405 0.046 Uiso 1 1 calc R U . . .
H17D H -0.2046 0.5258 0.3732 0.046 Uiso 1 1 calc R U . . .
C19 C 0.2050(2) 0.44836(13) 0.17245(11) 0.0274(4) Uani 1 1 d . . . . .
C20 C 0.2325(2) 0.54405(14) 0.15867(13) 0.0371(5) Uani 1 1 d . . . . .
H20C H 0.2746 0.5500 0.1966 0.044 Uiso 1 1 calc R U . . .
H20D H 0.2890 0.5670 0.1130 0.044 Uiso 1 1 calc R U . . .
C22 C -0.2326(2) 0.36261(15) 0.39713(12) 0.0361(5) Uani 1 1 d . . . . .
H22D H -0.2102 0.3067 0.3897 0.054 Uiso 1 1 calc R U . . .
H22E H -0.3187 0.3612 0.4245 0.054 Uiso 1 1 calc R U . . .
H22F H -0.1706 0.3748 0.4230 0.054 Uiso 1 1 calc R U . . .
C23 C -0.3278(2) 0.42005(16) 0.28407(14) 0.0376(5) Uani 1 1 d . . . . .
H23D H -0.3305 0.4709 0.2423 0.056 Uiso 1 1 calc R U . . .
H23E H -0.4127 0.4127 0.3131 0.056 Uiso 1 1 calc R U . . .
H23F H -0.3031 0.3689 0.2693 0.056 Uiso 1 1 calc R U . . .
C24 C 0.3029(2) 0.38820(15) 0.21171(12) 0.0328(5) Uani 1 1 d . . . . .
H24D H 0.3059 0.4004 0.2556 0.049 Uiso 1 1 calc R U . . .
H24E H 0.3874 0.3968 0.1823 0.049 Uiso 1 1 calc R U . . .
H24F H 0.2791 0.3284 0.2228 0.049 Uiso 1 1 calc R U . . .
C25 C 0.1942(2) 0.43397(15) 0.10318(12) 0.0354(5) Uani 1 1 d . . . . .
H25D H 0.1667 0.3753 0.1128 0.053 Uiso 1 1 calc R U . . .
H25E H 0.2778 0.4417 0.0728 0.053 Uiso 1 1 calc R U . . .
H25F H 0.1312 0.4756 0.0794 0.053 Uiso 1 1 calc R U . . .
C26 C 0.12159(17) 0.17283(11) 0.41683(9) 0.0166(3) Uani 1 1 d . . . . .
C28 C 0.26081(19) 0.08183(13) 0.48504(10) 0.0233(4) Uani 1 1 d . . . . .
C29 C 0.14885(19) 0.08037(12) 0.52658(10) 0.0230(4) Uani 1 1 d . . . . .
C31 C 0.37069(18) 0.14942(13) 0.37330(10) 0.0231(4) Uani 1 1 d . . . . .
C32 C 0.4422(2) 0.06849(16) 0.41537(12) 0.0359(5) Uani 1 1 d . . . . .
H32C H 0.4347 0.0195 0.3981 0.043 Uiso 1 1 calc R U . . .
H32D H 0.5342 0.0795 0.4103 0.043 Uiso 1 1 calc R U . . .
C34 C -0.05867(18) 0.14084(12) 0.53137(10) 0.0215(4) Uani 1 1 d . . . . .
C35 C -0.0412(2) 0.05850(13) 0.59381(11) 0.0293(4) Uani 1 1 d . . . . .
H35C H -0.0865 0.0658 0.6386 0.035 Uiso 1 1 calc R U . . .
H35D H -0.0756 0.0083 0.5869 0.035 Uiso 1 1 calc R U . . .
C37 C 0.4247(2) 0.23170(15) 0.37396(12) 0.0325(5) Uani 1 1 d . . . . .
H37D H 0.3655 0.2805 0.3568 0.049 Uiso 1 1 calc R U . . .
H37E H 0.5079 0.2414 0.3433 0.049 Uiso 1 1 calc R U . . .
H37F H 0.4356 0.2262 0.4222 0.049 Uiso 1 1 calc R U . . .
C38 C 0.3704(2) 0.14682(15) 0.29931(11) 0.0289(4) Uani 1 1 d . . . . .
H38D H 0.3364 0.0922 0.3019 0.043 Uiso 1 1 calc R U . . .
H38E H 0.4582 0.1517 0.2737 0.043 Uiso 1 1 calc R U . . .
H38F H 0.3166 0.1949 0.2746 0.043 Uiso 1 1 calc R U . . .
C39 C -0.0601(2) 0.22184(13) 0.55243(11) 0.0272(4) Uani 1 1 d . . . . .
H39D H 0.0114 0.2181 0.5782 0.041 Uiso 1 1 calc R U . . .
H39E H -0.1412 0.2271 0.5827 0.041 Uiso 1 1 calc R U . . .
H39F H -0.0513 0.2724 0.5100 0.041 Uiso 1 1 calc R U . . .
C40 C -0.17678(19) 0.13621(14) 0.50101(11) 0.0272(4) Uani 1 1 d . . . . .
H40D H -0.1815 0.1858 0.4585 0.041 Uiso 1 1 calc R U . . .
H40E H -0.2531 0.1371 0.5359 0.041 Uiso 1 1 calc R U . . .
H40F H -0.1725 0.0828 0.4890 0.041 Uiso 1 1 calc R U . . .
Rh1A Rh 0.43802(2) 0.80181(2) 0.23436(2) 0.01790(4) Uani 1 1 d . . . . .
Cl2A Cl 0.31187(5) 0.88369(3) 0.30340(3) 0.02846(10) Uani 1 1 d . . . . .
O18A O 0.12276(16) 1.01446(11) 0.06402(9) 0.0370(4) Uani 1 1 d . . . . .
O21A O 0.37445(18) 1.12706(10) 0.06420(9) 0.0394(4) Uani 1 1 d . . . . .
O33A O 0.59402(17) 0.66307(11) 0.48946(8) 0.0368(4) Uani 1 1 d . . . . .
O36A O 0.35269(17) 0.54440(10) 0.48210(8) 0.0353(4) Uani 1 1 d . . . . .
N12A N 0.26524(16) 0.91497(10) 0.12421(9) 0.0221(3) Uani 1 1 d . . . . .
N15A N 0.42275(16) 0.98547(10) 0.12280(9) 0.0226(3) Uani 1 1 d . . . . .
N27A N 0.54798(17) 0.71659(11) 0.37601(9) 0.0241(3) Uani 1 1 d . . . . .
N30A N 0.39297(17) 0.64638(11) 0.37321(9) 0.0258(4) Uani 1 1 d . . . . .
C3A C 0.6113(2) 0.75211(13) 0.19016(11) 0.0263(4) Uani 1 1 d . . . . .
H3A H 0.6590 0.7125 0.2272 0.032 Uiso 1 1 calc R U . . .
C4A C 0.50828(19) 0.71163(13) 0.17987(11) 0.0252(4) Uani 1 1 d . . . . .
H4A H 0.5014 0.6510 0.2124 0.030 Uiso 1 1 calc R U . . .
C5A C 0.4830(2) 0.71800(17) 0.10810(13) 0.0358(5) Uani 1 1 d D . . . .
H5AA H 0.5127 0.7734 0.0734 0.043 Uiso 0.545(5) 1 calc R U P A 1
H5AB H 0.3901 0.7148 0.1085 0.043 Uiso 0.545(5) 1 calc R U P A 1
H5AC H 0.4940 0.7786 0.0777 0.043 Uiso 0.455(5) 1 calc R U P A 2
H5AD H 0.3920 0.7052 0.1123 0.043 Uiso 0.455(5) 1 calc R U P A 2
C6A C 0.5597(4) 0.6390(3) 0.0877(3) 0.0339(12) Uani 0.545(5) 1 d D U P A 1
H6AA H 0.5141 0.6202 0.0569 0.041 Uiso 0.545(5) 1 calc R U P A 1
H6AB H 0.5683 0.5896 0.1307 0.041 Uiso 0.545(5) 1 calc R U P A 1
C6B C 0.5649(5) 0.6601(4) 0.0701(3) 0.0267(12) Uani 0.455(5) 1 d D U P A 2
H6BA H 0.5736 0.6903 0.0187 0.032 Uiso 0.455(5) 1 calc R U P A 2
H6BB H 0.5180 0.6070 0.0798 0.032 Uiso 0.455(5) 1 calc R U P A 2
C7A C 0.7018(4) 0.6736(3) 0.0460(2) 0.0345(10) Uani 0.545(5) 1 d D U P A 1
H7AA H 0.7389 0.6387 0.0152 0.041 Uiso 0.545(5) 1 calc R U P A 1
H7AB H 0.6940 0.7345 0.0162 0.041 Uiso 0.545(5) 1 calc R U P A 1
C7B C 0.7089(4) 0.6319(3) 0.0907(3) 0.0336(11) Uani 0.455(5) 1 d D U P A 2
H7BA H 0.7078 0.6159 0.1422 0.040 Uiso 0.455(5) 1 calc R U P A 2
H7BB H 0.7463 0.5831 0.0743 0.040 Uiso 0.455(5) 1 calc R U P A 2
C8A C 0.7878(4) 0.6660(3) 0.1001(2) 0.0324(10) Uani 0.545(5) 1 d D U P A 1
H8AA H 0.8695 0.6350 0.0896 0.039 Uiso 0.545(5) 1 calc R U P A 1
H8AB H 0.7453 0.6345 0.1480 0.039 Uiso 0.545(5) 1 calc R U P A 1
C8B C 0.7819(5) 0.7132(3) 0.0515(3) 0.0343(12) Uani 0.455(5) 1 d D U P A 2
H8BA H 0.7282 0.7569 0.0211 0.041 Uiso 0.455(5) 1 calc R U P A 2
H8BB H 0.8607 0.7005 0.0218 0.041 Uiso 0.455(5) 1 calc R U P A 2
C9A C 0.8139(4) 0.7657(3) 0.0943(3) 0.0316(11) Uani 0.545(5) 1 d D U P A 1
H9AA H 0.8900 0.7656 0.1164 0.038 Uiso 0.545(5) 1 calc R U P A 1
H9AB H 0.8328 0.8004 0.0439 0.038 Uiso 0.545(5) 1 calc R U P A 1
C9B C 0.8181(5) 0.7481(4) 0.1139(3) 0.0269(12) Uani 0.455(5) 1 d D U P A 2
H9BA H 0.8305 0.6993 0.1566 0.032 Uiso 0.455(5) 1 calc R U P A 2
H9BB H 0.8973 0.7812 0.0969 0.032 Uiso 0.455(5) 1 calc R U P A 2
C10A C 0.6990(2) 0.80804(16) 0.13019(13) 0.0350(5) Uani 1 1 d D . . . .
H10A H 0.7328 0.8503 0.1474 0.042 Uiso 0.545(5) 1 calc R U P A 1
H10B H 0.6468 0.8410 0.0935 0.042 Uiso 0.545(5) 1 calc R U P A 1
H10C H 0.7270 0.8559 0.1432 0.042 Uiso 0.455(5) 1 calc R U P A 2
H10D H 0.6552 0.8328 0.0884 0.042 Uiso 0.455(5) 1 calc R U P A 2
C11A C 0.37940(17) 0.90301(12) 0.15068(10) 0.0191(3) Uani 1 1 d . . . . .
C13A C 0.2387(2) 1.00029(13) 0.08657(11) 0.0270(4) Uani 1 1 d . . . . .
C14A C 0.3372(2) 1.04437(13) 0.08567(11) 0.0289(4) Uani 1 1 d . . . . .
C16A C 0.14477(19) 0.86835(14) 0.13924(12) 0.0277(4) Uani 1 1 d . . . . .
C17A C 0.0780(2) 0.92936(15) 0.07869(14) 0.0370(5) Uani 1 1 d . . . . .
H17A H 0.0997 0.9107 0.0362 0.044 Uiso 1 1 calc R U . . .
H17B H -0.0161 0.9288 0.0929 0.044 Uiso 1 1 calc R U . . .
C19A C 0.5314(2) 1.03478(13) 0.12555(11) 0.0269(4) Uani 1 1 d . . . . .
C20A C 0.4608(3) 1.12347(15) 0.11351(14) 0.0386(5) Uani 1 1 d . . . . .
H20A H 0.4122 1.1287 0.1584 0.046 Uiso 1 1 calc R U . . .
H20B H 0.5222 1.1704 0.0933 0.046 Uiso 1 1 calc R U . . .
C22A C 0.0699(2) 0.87041(17) 0.20996(14) 0.0391(5) Uani 1 1 d . . . . .
H22A H 0.1189 0.8384 0.2477 0.059 Uiso 1 1 calc R U . . .
H22B H -0.0127 0.8438 0.2180 0.059 Uiso 1 1 calc R U . . .
H22C H 0.0555 0.9303 0.2097 0.059 Uiso 1 1 calc R U . . .
C23A C 0.1654(2) 0.77988(15) 0.13363(16) 0.0421(6) Uani 1 1 d . . . . .
H23A H 0.2055 0.7831 0.0856 0.063 Uiso 1 1 calc R U . . .
H23B H 0.0829 0.7523 0.1446 0.063 Uiso 1 1 calc R U . . .
H23C H 0.2216 0.7459 0.1671 0.063 Uiso 1 1 calc R U . . .
C24A C 0.5775(2) 1.00348(16) 0.19635(13) 0.0372(5) Uani 1 1 d . . . . .
H24A H 0.5050 1.0035 0.2337 0.056 Uiso 1 1 calc R U . . .
H24B H 0.6425 1.0418 0.1970 0.056 Uiso 1 1 calc R U . . .
H24C H 0.6148 0.9448 0.2043 0.056 Uiso 1 1 calc R U . . .
C25A C 0.6367(3) 1.03832(17) 0.06408(14) 0.0435(6) Uani 1 1 d . . . . .
H25A H 0.6726 0.9800 0.0681 0.065 Uiso 1 1 calc R U . . .
H25B H 0.7044 1.0749 0.0644 0.065 Uiso 1 1 calc R U . . .
H25C H 0.6015 1.0623 0.0198 0.065 Uiso 1 1 calc R U . . .
C26A C 0.46723(19) 0.71375(12) 0.33083(11) 0.0228(4) Uani 1 1 d . . . . .
C28A C 0.5209(2) 0.65675(14) 0.44266(11) 0.0298(4) Uani 1 1 d . . . . .
C29A C 0.4242(2) 0.61204(13) 0.44062(11) 0.0292(4) Uani 1 1 d . . . . .
C31A C 0.6461(2) 0.77411(14) 0.37892(12) 0.0279(4) Uani 1 1 d . . . . .
C32A C 0.6979(2) 0.71498(16) 0.44550(12) 0.0361(5) Uani 1 1 d . . . . .
H32A H 0.7704 0.6778 0.4325 0.043 Uiso 1 1 calc R U . . .
H32B H 0.7283 0.7499 0.4708 0.043 Uiso 1 1 calc R U . . .
C34A C 0.2987(2) 0.58939(13) 0.36587(11) 0.0248(4) Uani 1 1 d . . . . .
C35A C 0.2448(2) 0.55041(15) 0.44446(12) 0.0351(5) Uani 1 1 d . . . . .
H35A H 0.1745 0.5880 0.4591 0.042 Uiso 1 1 calc R U . . .
H35B H 0.2115 0.4927 0.4540 0.042 Uiso 1 1 calc R U . . .
C37A C 0.5808(2) 0.85561(16) 0.39168(14) 0.0381(5) Uani 1 1 d . . . . .
H37A H 0.5193 0.8398 0.4354 0.057 Uiso 1 1 calc R U . . .
H37B H 0.5357 0.8874 0.3521 0.057 Uiso 1 1 calc R U . . .
H37C H 0.6455 0.8920 0.3957 0.057 Uiso 1 1 calc R U . . .
C38A C 0.7496(2) 0.79415(17) 0.31592(13) 0.0379(5) Uani 1 1 d . . . . .
H38A H 0.8143 0.8283 0.3229 0.057 Uiso 1 1 calc R U . . .
H38B H 0.7123 0.8270 0.2737 0.057 Uiso 1 1 calc R U . . .
H38C H 0.7898 0.7403 0.3100 0.057 Uiso 1 1 calc R U . . .
C39A C 0.1979(2) 0.63791(16) 0.32188(14) 0.0381(5) Uani 1 1 d . . . . .
H39A H 0.1554 0.6826 0.3413 0.057 Uiso 1 1 calc R U . . .
H39B H 0.1343 0.5977 0.3227 0.057 Uiso 1 1 calc R U . . .
H39C H 0.2385 0.6648 0.2732 0.057 Uiso 1 1 calc R U . . .
C40A C 0.3704(2) 0.51917(14) 0.33943(13) 0.0338(5) Uani 1 1 d . . . . .
H40A H 0.4162 0.5449 0.2917 0.051 Uiso 1 1 calc R U . . .
H40B H 0.3094 0.4783 0.3386 0.051 Uiso 1 1 calc R U . . .
H40C H 0.4320 0.4889 0.3709 0.051 Uiso 1 1 calc R U . . .
C800 C 0.6945(4) 0.3962(3) 0.1079(2) 0.0753(11) Uani 1 1 d . . . . .
H800 H 0.6408 0.4220 0.1389 0.090 Uiso 1 1 calc R U . . .
C801 C 0.6420(3) 0.3490(3) 0.07504(18) 0.0674(10) Uani 1 1 d . . . . .
H801 H 0.5522 0.3418 0.0838 0.081 Uiso 1 1 calc R U . . .
C802 C 0.7189(3) 0.3127(2) 0.02991(15) 0.0501(7) Uani 1 1 d . . . . .
H802 H 0.6823 0.2804 0.0072 0.060 Uiso 1 1 calc R U . . .
C803 C 0.8486(3) 0.32282(18) 0.01723(14) 0.0457(6) Uani 1 1 d . . . . .
H803 H 0.9019 0.2977 -0.0143 0.055 Uiso 1 1 calc R U . . .
C804 C 0.9017(3) 0.3695(2) 0.05026(15) 0.0522(7) Uani 1 1 d . . . . .
H804 H 0.9916 0.3766 0.0414 0.063 Uiso 1 1 calc R U . . .
C805 C 0.8250(4) 0.4057(2) 0.09577(19) 0.0648(9) Uani 1 1 d . . . . .
H805 H 0.8617 0.4373 0.1189 0.078 Uiso 1 1 calc R U . . .

loop_
_atom_site_aniso_label
_atom_site_aniso_U_11
_atom_site_aniso_U_22
_atom_site_aniso_U_33
_atom_site_aniso_U_23
_atom_site_aniso_U_13
_atom_site_aniso_U_12
Rh1 0.01582(7) 0.01445(6) 0.01453(7) -0.00404(5) -0.00192(5) -0.00009(5)
Cl2 0.0359(3) 0.0222(2) 0.0242(2) -0.00806(18) -0.0056(2) -0.00784(19)
O18 0.0538(11) 0.0242(8) 0.0452(10) -0.0110(7) -0.0092(8) 0.0172(7)
O21 0.0563(11) 0.0198(7) 0.0397(10) 0.0024(7) -0.0015(8) -0.0049(7)
O33 0.0248(7) 0.0426(9) 0.0222(7) -0.0033(7) -0.0054(6) 0.0152(6)
O36 0.0301(8) 0.0343(8) 0.0174(7) 0.0022(6) 0.0017(6) 0.0055(6)
N12 0.0313(9) 0.0194(8) 0.0236(8) -0.0053(7) -0.0060(7) 0.0066(7)
N15 0.0320(9) 0.0159(7) 0.0219(8) -0.0012(6) -0.0042(7) -0.0009(6)
N27 0.0172(7) 0.0202(7) 0.0152(7) -0.0029(6) -0.0018(6) 0.0036(6)
N30 0.0196(7) 0.0174(7) 0.0154(7) -0.0030(6) -0.0006(6) 0.0018(6)
C1O 0.0351(12) 0.0334(11) 0.0243(10) -0.0146(9) 0.0004(9) -0.0029(9)
C3 0.0203(9) 0.0183(8) 0.0202(9) -0.0078(7) -0.0035(7) -0.0002(7)
C4 0.0202(9) 0.0186(8) 0.0210(9) -0.0087(7) -0.0020(7) -0.0029(7)
C5 0.0200(9) 0.0326(11) 0.0334(11) -0.0176(9) -0.0033(8) 0.0010(8)
C6 0.0209(10) 0.0381(12) 0.0468(14) -0.0222(11) -0.0054(9) -0.0031(9)
C7 0.0303(11) 0.0287(10) 0.0369(12) -0.0162(9) -0.0069(9) -0.0035(8)
C8 0.0390(12) 0.0358(12) 0.0318(12) -0.0184(10) -0.0103(10) -0.0015(10)
C10 0.0261(10) 0.0244(9) 0.0200(9) -0.0084(8) -0.0006(8) -0.0032(8)
C11 0.0252(9) 0.0200(8) 0.0161(8) -0.0039(7) -0.0046(7) 0.0014(7)
C13 0.0447(13) 0.0192(9) 0.0308(11) -0.0049(8) -0.0082(10) 0.0083(9)
C14 0.0471(13) 0.0155(9) 0.0311(11) -0.0012(8) -0.0090(10) 0.0016(9)
C16 0.0323(11) 0.0277(10) 0.0298(11) -0.0123(9) -0.0038(9) 0.0105(8)
C17 0.0463(14) 0.0304(11) 0.0390(13) -0.0154(10) -0.0039(11) 0.0111(10)
C19 0.0325(11) 0.0235(9) 0.0228(10) -0.0029(8) 0.0000(8) -0.0078(8)
C20 0.0468(14) 0.0256(11) 0.0345(12) -0.0023(9) -0.0038(11) -0.0117(10)
C22 0.0427(13) 0.0336(12) 0.0282(11) -0.0114(9) 0.0036(10) 0.0058(10)
C23 0.0333(12) 0.0371(12) 0.0440(14) -0.0161(11) -0.0100(10) 0.0109(10)
C24 0.0302(11) 0.0315(11) 0.0324(12) -0.0058(9) 0.0000(9) -0.0057(9)
C25 0.0456(14) 0.0344(12) 0.0226(11) -0.0047(9) 0.0006(10) -0.0103(10)
C26 0.0181(8) 0.0144(7) 0.0174(8) -0.0058(6) -0.0012(7) -0.0008(6)
C28 0.0242(9) 0.0235(9) 0.0191(9) -0.0034(7) -0.0060(7) 0.0067(7)
C29 0.0263(10) 0.0213(9) 0.0163(9) -0.0006(7) -0.0026(7) 0.0030(7)
C31 0.0152(8) 0.0316(10) 0.0198(9) -0.0070(8) -0.0015(7) 0.0058(7)
C32 0.0278(11) 0.0467(13) 0.0243(11) -0.0056(10) -0.0002(9) 0.0150(10)
C34 0.0211(9) 0.0212(9) 0.0179(9) -0.0040(7) 0.0038(7) 0.0001(7)
C35 0.0302(11) 0.0255(10) 0.0231(10) -0.0001(8) 0.0047(8) 0.0002(8)
C37 0.0218(10) 0.0429(13) 0.0319(12) -0.0110(10) -0.0016(9) -0.0052(9)
C38 0.0225(10) 0.0406(12) 0.0213(10) -0.0100(9) 0.0005(8) 0.0041(9)
C39 0.0315(11) 0.0248(9) 0.0231(10) -0.0089(8) 0.0042(8) -0.0020(8)
C40 0.0225(10) 0.0285(10) 0.0271(10) -0.0077(8) 0.0041(8) -0.0029(8)
Rh1A 0.01766(7) 0.01755(7) 0.01936(7) -0.00715(5) -0.00251(5) -0.00081(5)
Cl2A 0.0291(2) 0.0324(2) 0.0222(2) -0.0112(2) 0.00383(19) 0.00229(19)
O18A 0.0352(9) 0.0346(8) 0.0432(10) -0.0116(7) -0.0189(8) 0.0103(7)
O21A 0.0528(11) 0.0202(7) 0.0405(10) -0.0013(7) -0.0110(8) -0.0015(7)
O33A 0.0484(10) 0.0408(9) 0.0246(8) -0.0074(7) -0.0155(7) -0.0103(8)
O36A 0.0485(10) 0.0313(8) 0.0237(8) -0.0027(6) -0.0046(7) -0.0135(7)
N12A 0.0218(8) 0.0229(8) 0.0219(8) -0.0077(6) -0.0045(6) 0.0022(6)
N15A 0.0256(8) 0.0202(7) 0.0213(8) -0.0059(6) -0.0028(7) -0.0019(6)
N27A 0.0278(9) 0.0219(8) 0.0244(8) -0.0070(7) -0.0078(7) -0.0032(7)
N30A 0.0335(9) 0.0227(8) 0.0229(8) -0.0060(7) -0.0083(7) -0.0062(7)
C3A 0.0255(10) 0.0282(10) 0.0271(10) -0.0131(8) -0.0041(8) 0.0051(8)
C4A 0.0264(10) 0.0233(9) 0.0275(10) -0.0127(8) 0.0006(8) -0.0008(8)
C5A 0.0282(11) 0.0522(14) 0.0361(12) -0.0271(11) -0.0064(9) 0.0040(10)
C6A 0.0356(14) 0.0363(14) 0.0333(14) -0.0157(10) -0.0045(9) -0.0022(9)
C6B 0.0280(14) 0.0273(14) 0.0255(15) -0.0098(9) -0.0030(9) -0.0010(9)
C7A 0.038(2) 0.041(2) 0.0260(19) -0.0169(17) -0.0042(16) 0.0139(17)
C7B 0.033(2) 0.041(2) 0.029(2) -0.0137(19) -0.0036(19) 0.0016(19)
C8A 0.0267(18) 0.037(2) 0.032(2) -0.0147(16) -0.0007(15) 0.0103(15)
C8B 0.030(2) 0.037(2) 0.029(2) -0.0101(19) 0.0053(18) 0.0089(19)
C9A 0.0283(13) 0.0327(14) 0.0317(14) -0.0084(9) -0.0032(9) 0.0003(9)
C9B 0.0240(14) 0.0283(14) 0.0266(15) -0.0074(9) -0.0013(9) -0.0010(9)
C10A 0.0263(11) 0.0405(12) 0.0415(13) -0.0209(11) 0.0049(9) -0.0068(9)
C11A 0.0190(8) 0.0216(8) 0.0169(8) -0.0085(7) 0.0011(7) -0.0008(7)
C13A 0.0292(10) 0.0262(10) 0.0240(10) -0.0066(8) -0.0068(8) 0.0072(8)
C14A 0.0364(12) 0.0217(9) 0.0266(10) -0.0048(8) -0.0069(9) 0.0024(8)
C16A 0.0197(9) 0.0316(10) 0.0322(11) -0.0099(9) -0.0058(8) -0.0001(8)
C17A 0.0302(12) 0.0383(12) 0.0454(14) -0.0140(11) -0.0144(10) 0.0033(9)
C19A 0.0300(10) 0.0218(9) 0.0278(10) -0.0075(8) 0.0009(8) -0.0071(8)
C20A 0.0493(15) 0.0260(11) 0.0392(13) -0.0104(10) -0.0018(11) -0.0049(10)
C22A 0.0262(11) 0.0456(14) 0.0417(14) -0.0122(11) 0.0022(10) -0.0019(10)
C23A 0.0288(12) 0.0324(12) 0.0746(19) -0.0253(12) -0.0179(12) 0.0019(9)
C24A 0.0392(13) 0.0383(12) 0.0392(13) -0.0165(11) -0.0076(10) -0.0084(10)
C25A 0.0438(14) 0.0380(13) 0.0413(14) -0.0105(11) 0.0135(11) -0.0103(11)
C26A 0.0264(10) 0.0192(8) 0.0244(10) -0.0076(7) -0.0062(8) -0.0015(7)
C28A 0.0406(12) 0.0283(10) 0.0216(10) -0.0059(8) -0.0104(9) -0.0036(9)
C29A 0.0411(12) 0.0251(10) 0.0206(10) -0.0040(8) -0.0066(9) -0.0056(9)
C31A 0.0300(11) 0.0278(10) 0.0296(11) -0.0094(9) -0.0116(9) -0.0045(8)
C32A 0.0376(13) 0.0457(13) 0.0287(11) -0.0123(10) -0.0105(10) -0.0082(10)
C34A 0.0289(10) 0.0215(9) 0.0257(10) -0.0096(8) -0.0013(8) -0.0069(8)
C35A 0.0400(13) 0.0339(12) 0.0323(12) -0.0131(10) 0.0007(10) -0.0079(10)
C37A 0.0432(14) 0.0359(12) 0.0431(14) -0.0199(11) -0.0140(11) 0.0002(10)
C38A 0.0341(12) 0.0485(14) 0.0333(12) -0.0137(11) -0.0045(10) -0.0106(11)
C39A 0.0349(12) 0.0406(13) 0.0417(14) -0.0142(11) -0.0100(11) -0.0029(10)
C40A 0.0412(13) 0.0270(10) 0.0338(12) -0.0139(9) 0.0039(10) -0.0069(9)
C800 0.067(2) 0.109(3) 0.075(2) -0.063(2) -0.0240(19) 0.017(2)
C801 0.0502(18) 0.106(3) 0.060(2) -0.046(2) -0.0095(15) -0.0006(18)
C802 0.0556(17) 0.0591(18) 0.0388(15) -0.0169(13) -0.0102(13) -0.0068(14)
C803 0.0518(16) 0.0520(16) 0.0315(13) -0.0093(12) -0.0097(12) -0.0012(13)
C804 0.0523(17) 0.0619(18) 0.0433(16) -0.0122(14) -0.0198(13) 0.0009(14)
C805 0.074(2) 0.073(2) 0.063(2) -0.0333(18) -0.0354(18) 0.0065(18)

loop_
_atom_type_symbol
_atom_type_description
_atom_type_scat_dispersion_real
_atom_type_scat_dispersion_imag
_atom_type_scat_source
C C 0.0033 0.0016 'International Tables Vol C Tables 4.2.6.8 and 6.1.1.4'
H H 0.0000 0.0000 'International Tables Vol C Tables 4.2.6.8 and 6.1.1.4'
N N 0.0061 0.0033 'International Tables Vol C Tables 4.2.6.8 and 6.1.1.4'
O O 0.0106 0.0060 'International Tables Vol C Tables 4.2.6.8 and 6.1.1.4'
Cl Cl 0.1484 0.1585 'International Tables Vol C Tables 4.2.6.8 and 6.1.1.4'
Rh Rh -1.1178 0.9187 'International Tables Vol C Tables 4.2.6.8 and 6.1.1.4'

loop_
_geom_angle_atom_site_label_1
_geom_angle_atom_site_label_2
_geom_angle_atom_site_label_3
_geom_angle
C3 Rh1 Cl2 161.37(5)
C4 Rh1 Cl2 158.68(5)
C4 Rh1 C3 38.86(7)
C11 Rh1 Cl2 81.55(5)
C11 Rh1 C3 102.23(7)
C11 Rh1 C4 102.60(7)
C26 Rh1 Cl2 85.95(5)
C26 Rh1 C3 89.47(7)
C26 Rh1 C4 89.27(7)
C26 Rh1 C11 167.49(7)
C13 O18 C17 103.44(16)
C14 O21 C20 103.06(16)
C28 O33 C32 103.92(15)
C29 O36 C35 103.64(15)
C11 N12 C13 113.71(18)
C11 N12 C16 137.94(17)
C13 N12 C16 108.35(17)
C11 N15 C14 112.97(18)
C11 N15 C19 138.57(17)
C14 N15 C19 108.23(17)
C26 N27 C28 113.07(15)
C26 N27 C31 137.89(16)
C28 N27 C31 107.92(15)
C26 N30 C29 113.03(15)
C26 N30 C34 138.26(15)
C29 N30 C34 107.88(15)
C8 C1O C10 116.03(18)
C4 C3 Rh1 70.29(10)
C4 C3 C10 124.10(17)
C10 C3 Rh1 119.34(13)
C3 C4 Rh1 70.85(10)
C3 C4 C5 122.05(17)
C5 C4 Rh1 123.64(13)
C4 C5 C6 109.73(17)
C7 C6 C5 115.07(17)
C8 C7 C6 114.83(19)
C7 C8 C1O 115.18(19)
C3 C10 C1O 114.62(16)
N12 C11 Rh1 125.06(14)
N12 C11 N15 100.25(16)
N15 C11 Rh1 127.98(14)
O18 C13 N12 112.9(2)
C14 C13 O18 140.8(2)
C14 C13 N12 106.27(18)
O21 C14 N15 113.1(2)
C13 C14 O21 140.2(2)
C13 C14 N15 106.62(18)
N12 C16 C17 97.69(18)
N12 C16 C22 113.05(18)
N12 C16 C23 108.67(18)
C22 C16 C17 112.97(19)
C22 C16 C23 113.1(2)
C23 C16 C17 110.35(19)
O18 C17 C16 105.85(18)
N15 C19 C20 98.08(17)
N15 C19 C24 112.80(17)
N15 C19 C25 110.65(18)
C24 C19 C20 111.60(19)
C24 C19 C25 113.00(19)
C25 C19 C20 109.75(18)
O21 C20 C19 106.04(18)
N27 C26 Rh1 128.68(13)
N27 C26 N30 100.83(15)
N30 C26 Rh1 130.04(13)
O33 C28 N27 113.89(17)
C29 C28 O33 139.60(19)
C29 C28 N27 106.48(17)
O36 C29 N30 113.85(16)
C28 C29 O36 139.64(19)
C28 C29 N30 106.47(16)
N27 C31 C32 98.57(15)
N27 C31 C37 109.09(16)
N27 C31 C38 114.00(16)
C37 C31 C32 111.73(19)
C38 C31 C32 109.83(17)
C38 C31 C37 112.80(18)
O33 C32 C31 106.61(16)
N30 C34 C35 98.33(15)
N30 C34 C39 109.20(15)
N30 C34 C40 114.30(16)
C39 C34 C35 111.53(17)
C40 C34 C35 110.45(17)
C40 C34 C39 112.26(17)
O36 C35 C34 106.16(15)
C3A Rh1A Cl2A 154.31(6)
C3A Rh1A C4A 38.73(8)
C4A Rh1A Cl2A 165.93(6)
C11A Rh1A Cl2A 82.43(5)
C11A Rh1A C3A 104.80(8)
C11A Rh1A C4A 99.38(8)
C26A Rh1A Cl2A 85.22(6)
C26A Rh1A C3A 87.28(8)
C26A Rh1A C4A 92.11(8)
C26A Rh1A C11A 167.47(7)
C13A O18A C17A 104.05(16)
C14A O21A C20A 101.94(16)
C28A O33A C32A 103.65(17)
C29A O36A C35A 103.45(16)
C11A N12A C13A 113.31(17)
C11A N12A C16A 137.19(17)
C13A N12A C16A 107.05(16)
C11A N15A C14A 113.62(17)
C11A N15A C19A 138.81(17)
C14A N15A C19A 107.25(16)
C26A N27A C28A 113.29(17)
C26A N27A C31A 138.31(17)
C28A N27A C31A 107.59(16)
C26A N30A C29A 113.44(17)
C26A N30A C34A 138.29(17)
C29A N30A C34A 107.55(16)
C4A C3A Rh1A 71.32(11)
C4A C3A C10A 122.3(2)
C10A C3A Rh1A 121.67(15)
C3A C4A Rh1A 69.96(11)
C3A C4A C5A 122.47(19)
C5A C4A Rh1A 124.94(15)
C4A C5A C6A 107.1(3)
C4A C5A C6B 117.6(3)
C5A C6A C7A 106.6(3)
C5A C6B C7B 116.4(4)
C8A C7A C6A 108.7(4)
C8B C7B C6B 102.4(4)
C7A C8A C9A 105.7(4)
C7B C8B C9B 105.3(4)
C10A C9A C8A 112.6(3)
C10A C9B C8B 104.9(3)
C3A C10A C9A 118.8(3)
C3A C10A C9B 106.4(3)
N12A C11A Rh1A 128.90(13)
N15A C11A Rh1A 128.46(14)
N15A C11A N12A 99.88(16)
O18A C13A N12A 114.29(18)
C14A C13A O18A 139.1(2)
C14A C13A N12A 106.56(18)
O21A C14A N15A 113.46(19)
C13A C14A O21A 139.9(2)
C13A C14A N15A 106.49(18)
N12A C16A C17A 98.48(17)
N12A C16A C22A 109.64(18)
N12A C16A C23A 113.32(17)
C22A C16A C17A 109.79(19)
C23A C16A C17A 111.6(2)
C23A C16A C22A 113.1(2)
O18A C17A C16A 107.30(18)
N15A C19A C20A 97.68(17)
N15A C19A C24A 112.87(17)
N15A C19A C25A 110.46(18)
C24A C19A C20A 111.45(19)
C25A C19A C20A 109.61(19)
C25A C19A C24A 113.7(2)
O21A C20A C19A 105.02(18)
N27A C26A Rh1A 129.73(14)
N27A C26A N30A 100.46(16)
N30A C26A Rh1A 128.62(15)
O33A C28A N27A 113.90(18)
C29A C28A O33A 139.6(2)
C29A C28A N27A 106.39(18)
O36A C29A N30A 113.52(18)
C28A C29A O36A 140.1(2)
C28A C29A N30A 106.37(18)
N27A C31A C32A 98.47(16)
N27A C31A C37A 109.85(18)
N27A C31A C38A 113.65(18)
C37A C31A C32A 110.71(19)
C38A C31A C32A 111.3(2)
C38A C31A C37A 112.1(2)
O33A C32A C31A 107.09(18)
N30A C34A C35A 98.11(16)
N30A C34A C39A 113.39(17)
N30A C34A C40A 109.00(17)
C39A C34A C35A 113.03(19)
C39A C34A C40A 113.26(19)
C40A C34A C35A 108.99(18)
O36A C35A C34A 105.39(17)
C805 C800 C801 119.8(3)
C802 C801 C800 120.2(3)
C801 C802 C803 120.1(3)
C802 C803 C804 120.0(3)
C805 C804 C803 120.1(3)
C804 C805 C800 119.9(3)

loop_
_geom_bond_atom_site_label_1
_geom_bond_atom_site_label_2
_geom_bond_distance
Rh1 Cl2 2.4231(5)
Rh1 C3 2.1248(18)
Rh1 C4 2.1175(18)
Rh1 C11 2.1000(18)
Rh1 C26 2.0255(18)
O18 C13 1.367(3)
O18 C17 1.458(3)
O21 C14 1.359(3)
O21 C20 1.450(3)
O33 C28 1.357(2)
O33 C32 1.458(3)
O36 C29 1.357(2)
O36 C35 1.459(3)
N12 C11 1.371(2)
N12 C13 1.385(3)
N12 C16 1.489(3)
N15 C11 1.376(2)
N15 C14 1.393(3)
N15 C19 1.485(3)
N27 C26 1.371(2)
N27 C28 1.386(2)
N27 C31 1.489(2)
N30 C26 1.372(2)
N30 C29 1.387(2)
N30 C34 1.493(2)
C1O C8 1.531(3)
C1O C10 1.537(3)
C3 C4 1.411(3)
C3 C10 1.506(3)
C4 C5 1.495(3)
C5 C6 1.549(3)
C6 C7 1.537(3)
C7 C8 1.525(3)
C13 C14 1.322(3)
C16 C17 1.542(3)
C16 C22 1.504(3)
C16 C23 1.530(3)
C19 C20 1.550(3)
C19 C24 1.509(3)
C19 C25 1.524(3)
C28 C29 1.328(3)
C31 C32 1.540(3)
C31 C37 1.520(3)
C31 C38 1.517(3)
C34 C35 1.546(3)
C34 C39 1.522(3)
C34 C40 1.508(3)
Rh1A Cl2A 2.4082(5)
Rh1A C3A 2.114(2)
Rh1A C4A 2.1320(19)
Rh1A C11A 2.0915(19)
Rh1A C26A 2.075(2)
O18A C13A 1.360(3)
O18A C17A 1.438(3)
O21A C14A 1.358(3)
O21A C20A 1.455(3)
O33A C28A 1.361(3)
O33A C32A 1.439(3)
O36A C29A 1.357(3)
O36A C35A 1.463(3)
N12A C11A 1.382(3)
N12A C13A 1.390(3)
N12A C16A 1.485(3)
N15A C11A 1.375(2)
N15A C14A 1.389(3)
N15A C19A 1.487(3)
N27A C26A 1.374(3)
N27A C28A 1.389(3)
N27A C31A 1.489(3)
N30A C26A 1.374(3)
N30A C29A 1.386(3)
N30A C34A 1.488(3)
C3A C4A 1.408(3)
C3A C10A 1.491(3)
C4A C5A 1.496(3)
C5A C6A 1.598(5)
C5A C6B 1.531(5)
C6A C7A 1.646(5)
C6B C7B 1.641(6)
C7A C8A 1.514(5)
C7B C8B 1.516(6)
C8A C9A 1.648(5)
C8B C9B 1.662(6)
C9A C10A 1.537(4)
C9B C10A 1.584(5)
C13A C14A 1.319(3)
C16A C17A 1.545(3)
C16A C22A 1.523(3)
C16A C23A 1.487(3)
C19A C20A 1.540(3)
C19A C24A 1.512(3)
C19A C25A 1.511(3)
C28A C29A 1.329(3)
C31A C32A 1.542(3)
C31A C37A 1.526(3)
C31A C38A 1.500(3)
C34A C35A 1.538(3)
C34A C39A 1.514(3)
C34A C40A 1.514(3)
C800 C801 1.379(5)
C800 C805 1.377(5)
C801 C802 1.365(4)
C802 C803 1.370(4)
C803 C804 1.379(4)
C804 C805 1.368(5)
